data_4071617
loop_
_publ_author_name
'Ye, Jiansheng'
'Zhang, Xiaoming'
'Chen, Wanzhi'
'Shimada, Shigeru'

_publ_section_title
;
 Dinuclear Palladacyclic Complexes Derived from C&#x2212;N Cleavage of an
 Imidazolium Salt: Synthesis, Structural Characterization, and Their Uses
 for C&#x2212;C Coupling
;
_journal_issue 16
_journal_name_full Organometallics
_journal_page_first 4166
_journal_paper_doi 10.1021/om800272k
_journal_volume 27
_journal_year 2008
_chemical_formula_sum 'C36 H48 Ag4 Cl4 N12'
_chemical_formula_weight 1222.14
_chemical_name_systematic
; 
 ? 
;
_space_group_IT_number 14
_symmetry_space_group_name_Hall '-P 2ybc'
_symmetry_space_group_name_H-M 'P 1 21/c 1'
_atom_sites_solution_hydrogens geom
_atom_sites_solution_primary direct
_atom_sites_solution_secondary difmap
_audit_creation_method SHELXL-97
_cell_angle_alpha 90.00
_cell_angle_beta 100.017(2)
_cell_angle_gamma 90.00
_cell_formula_units_Z 2
_cell_length_a 21.623(3)
_cell_length_b 6.6427(15)
_cell_length_c 15.8766(19)
_cell_measurement_temperature 298(2)
_cell_volume 2245.7(7)
_computing_structure_refinement 'SHELXL-97 (Sheldrick, 1997)'
_computing_structure_solution 'SHELXS-97 (Sheldrick, 1990)'
_diffrn_ambient_temperature 298(2)
_diffrn_measured_fraction_theta_full 0.994
_diffrn_measured_fraction_theta_max 0.994
_diffrn_radiation_monochromator graphite
_diffrn_radiation_source 'fine-focus sealed tube'
_diffrn_radiation_type MoK\a
_diffrn_radiation_wavelength 0.71073
_diffrn_reflns_av_R_equivalents 0.1941
_diffrn_reflns_av_sigmaI/netI 0.1371
_diffrn_reflns_limit_h_max 25
_diffrn_reflns_limit_h_min -20
_diffrn_reflns_limit_k_max 7
_diffrn_reflns_limit_k_min -7
_diffrn_reflns_limit_l_max 18
_diffrn_reflns_limit_l_min -18
_diffrn_reflns_number 11047
_diffrn_reflns_theta_full 25.00
_diffrn_reflns_theta_max 25.00
_diffrn_reflns_theta_min 1.91
_exptl_absorpt_coefficient_mu 1.998
_exptl_crystal_density_diffrn 1.807
_exptl_crystal_density_method 'not measured'
_exptl_crystal_F_000 1208
_refine_diff_density_max 5.896
_refine_diff_density_min -2.780
_refine_diff_density_rms 0.434
_refine_ls_extinction_method none
_refine_ls_goodness_of_fit_ref 1.248
_refine_ls_hydrogen_treatment mixed
_refine_ls_matrix_type full
_refine_ls_number_parameters 255
_refine_ls_number_reflns 3920
_refine_ls_number_restraints 0
_refine_ls_restrained_S_all 1.248
_refine_ls_R_factor_all 0.2361
_refine_ls_R_factor_gt 0.1640
_refine_ls_shift/su_max 0.001
_refine_ls_shift/su_mean 0.000
_refine_ls_structure_factor_coef Fsqd
_refine_ls_weighting_details 'calc w=1/[\s^2^(Fo^2^)+(0.2000P)^2^+0.0000P] where P=(Fo^2^+2Fc^2^)/3'
_refine_ls_weighting_scheme calc
_refine_ls_wR_factor_gt 0.4135
_refine_ls_wR_factor_ref 0.4487
_reflns_number_gt 1715
_reflns_number_total 3920
_reflns_threshold_expression >2sigma(I)
_cod_data_source_file om800272k-file003.cif
_cod_data_source_block 070620g
_cod_original_cell_volume 2245.7(6)
_cod_database_code 4071617

loop_
_symmetry_equiv_pos_as_xyz
'x, y, z'
'-x, y+1/2, -z+1/2'
'-x, -y, -z'
'x, -y-1/2, z-1/2'

loop_
_atom_site_label
_atom_site_type_symbol
_atom_site_fract_x
_atom_site_fract_y
_atom_site_fract_z
_atom_site_U_iso_or_equiv
_atom_site_adp_type
_atom_site_occupancy
_atom_site_symmetry_multiplicity
_atom_site_calc_flag
_atom_site_refinement_flags
Ag1 Ag 0.16715(8) 0.4994(3) 0.53968(9) 0.0407(6) Uani 1 1 d .
Ag2 Ag 0.19899(13) 0.9994(3) 0.54805(13) 0.0738(9) Uani 1 1 d .
Cl1 Cl 0.3081(5) 0.9966(13) 0.5760(7) 0.108(3) Uani 1 1 d .
Cl2 Cl 0.0937(4) 0.9995(11) 0.5233(5) 0.081(2) Uani 1 1 d .
N1 N 0.0341(10) 0.359(3) 0.2745(11) 0.051(5) Uani 1 1 d .
N2 N -0.0309(10) 0.349(3) 0.2612(10) 0.049(5) Uani 1 1 d .
N3 N 0.1224(10) 0.475(3) 0.3397(10) 0.043(5) Uani 1 1 d .
N4 N 0.2295(10) 0.499(3) 0.3802(11) 0.052(5) Uani 1 1 d .
N5 N 0.1225(10) 0.525(2) 0.7165(10) 0.040(5) Uani 1 1 d .
N6 N 0.2293(10) 0.500(3) 0.7306(11) 0.049(5) Uani 1 1 d .
C1 C 0.0637(13) 0.467(3) 0.3435(13) 0.046(6) Uani 1 1 d .
C2 C 0.0329(12) 0.574(4) 0.3986(13) 0.045(6) Uani 1 1 d .
H2 H 0.0550 0.6486 0.4436 0.054 Uiso 1 1 calc R
C3 C -0.0327(12) 0.566(3) 0.3841(12) 0.040(6) Uani 1 1 d .
H3 H -0.0555 0.6265 0.4216 0.048 Uiso 1 1 calc R
C4 C -0.0630(13) 0.464(3) 0.3119(12) 0.040(6) Uani 1 1 d .
C5 C 0.1722(12) 0.490(3) 0.4115(13) 0.048(6) Uani 1 1 d .
C6 C 0.2166(14) 0.490(3) 0.2884(15) 0.053(6) Uani 1 1 d .
H6 H 0.2460 0.4944 0.2522 0.064 Uiso 1 1 calc R
C7 C 0.1491(13) 0.472(3) 0.2628(15) 0.051(6) Uani 1 1 d .
H7 H 0.1272 0.4611 0.2071 0.061 Uiso 1 1 calc R
C8 C 0.2891(13) 0.520(4) 0.4330(15) 0.057(7) Uani 1 1 d .
H8A H 0.2842 0.4993 0.4919 0.068 Uiso 1 1 calc R
H8B H 0.3036 0.6566 0.4279 0.068 Uiso 1 1 calc R
C9 C 0.3388(12) 0.379(4) 0.4134(15) 0.065(7) Uani 1 1 d .
H9A H 0.3415 0.3915 0.3533 0.078 Uiso 1 1 calc R
H9B H 0.3259 0.2419 0.4228 0.078 Uiso 1 1 calc R
C10 C 0.4038(14) 0.413(5) 0.4658(17) 0.069(8) Uani 1 1 d .
H10A H 0.4182 0.5457 0.4532 0.082 Uiso 1 1 calc R
H10B H 0.4008 0.4092 0.5260 0.082 Uiso 1 1 calc R
C11 C 0.4517(15) 0.259(5) 0.449(2) 0.109(12) Uani 1 1 d .
H11A H 0.4341 0.1265 0.4493 0.163 Uiso 1 1 calc R
H11B H 0.4883 0.2684 0.4928 0.163 Uiso 1 1 calc R
H11C H 0.4633 0.2849 0.3943 0.163 Uiso 1 1 calc R
C12 C 0.1718(12) 0.509(3) 0.6702(13) 0.046(5) Uani 1 1 d .
C13 C 0.2144(14) 0.516(3) 0.8166(15) 0.052(6) Uani 1 1 d .
H13 H 0.2428 0.5236 0.8676 0.062 Uiso 1 1 calc R
C14 C 0.1471(11) 0.516(3) 0.8067(12) 0.038(5) Uani 1 1 d .
H14 H 0.1237 0.5115 0.8506 0.045 Uiso 1 1 calc R
C15 C 0.2876(13) 0.481(4) 0.7086(14) 0.055(6) Uani 1 1 d .
H15A H 0.2836 0.5070 0.6478 0.066 Uiso 1 1 calc R
H15B H 0.3007 0.3415 0.7179 0.066 Uiso 1 1 calc R
C16 C 0.3388(12) 0.612(4) 0.7544(14) 0.061(7) Uani 1 1 d .
H16A H 0.3454 0.5800 0.8150 0.074 Uiso 1 1 calc R
H16B H 0.3255 0.7512 0.7479 0.074 Uiso 1 1 calc R
C17 C 0.4000(14) 0.589(5) 0.7228(15) 0.066(7) Uani 1 1 d .
H17A H 0.3945 0.6219 0.6625 0.079 Uiso 1 1 calc R
H17B H 0.4145 0.4505 0.7301 0.079 Uiso 1 1 calc R
C18 C 0.4479(15) 0.731(5) 0.774(2) 0.106(11) Uani 1 1 d .
H18A H 0.4320 0.8658 0.7694 0.159 Uiso 1 1 calc R
H18B H 0.4866 0.7244 0.7527 0.159 Uiso 1 1 calc R
H18C H 0.4552 0.6907 0.8334 0.159 Uiso 1 1 calc R

loop_
_atom_site_aniso_label
_atom_site_aniso_U_11
_atom_site_aniso_U_22
_atom_site_aniso_U_33
_atom_site_aniso_U_23
_atom_site_aniso_U_13
_atom_site_aniso_U_12
Ag1 0.0692(12) 0.0384(10) 0.0164(8) -0.0013(7) 0.0126(7) 0.0003(10)
Ag2 0.109(2) 0.0675(16) 0.0443(12) -0.0063(11) 0.0128(11) -0.0001(14)
Cl1 0.113(7) 0.089(7) 0.122(8) -0.002(5) 0.023(6) 0.003(6)
Cl2 0.124(6) 0.056(4) 0.063(4) -0.034(4) 0.012(4) 0.003(4)
N1 0.086(14) 0.037(12) 0.029(9) -0.006(8) 0.011(10) 0.002(11)
N2 0.087(15) 0.031(11) 0.029(9) -0.002(8) 0.010(10) -0.002(10)
N3 0.077(14) 0.032(12) 0.021(8) -0.009(7) 0.015(9) -0.001(10)
N4 0.082(14) 0.044(11) 0.031(9) -0.001(9) 0.017(10) -0.003(12)
N5 0.077(14) 0.032(11) 0.016(8) -0.004(7) 0.021(9) -0.005(10)
N6 0.083(14) 0.044(11) 0.022(9) -0.002(9) 0.015(9) 0.001(13)
C1 0.079(18) 0.037(16) 0.024(11) -0.001(9) 0.015(11) -0.003(12)
C2 0.083(19) 0.033(12) 0.022(11) -0.004(9) 0.015(11) -0.001(12)
C3 0.080(18) 0.028(12) 0.013(9) -0.005(8) 0.013(10) 0.001(10)
C4 0.073(17) 0.030(15) 0.020(10) 0.000(8) 0.018(10) 0.005(11)
C5 0.082(16) 0.038(13) 0.027(11) -0.006(10) 0.018(11) 0.000(14)
C6 0.082(18) 0.041(14) 0.036(13) -0.004(11) 0.008(12) -0.002(15)
C7 0.083(18) 0.042(16) 0.029(12) -0.006(10) 0.017(12) -0.005(12)
C8 0.087(18) 0.050(16) 0.033(12) -0.005(11) 0.013(12) -0.001(15)
C9 0.10(2) 0.053(19) 0.044(14) -0.002(13) 0.009(14) -0.005(16)
C10 0.09(2) 0.062(18) 0.051(15) -0.002(14) 0.009(15) 0.003(17)
C11 0.13(3) 0.09(3) 0.09(2) -0.01(2) 0.00(2) 0.00(2)
C12 0.080(15) 0.035(12) 0.026(10) -0.004(11) 0.017(10) -0.003(14)
C13 0.082(18) 0.047(15) 0.030(11) -0.004(11) 0.021(11) -0.001(14)
C14 0.066(15) 0.034(12) 0.015(9) -0.002(9) 0.013(9) -0.003(12)
C15 0.084(17) 0.050(16) 0.032(12) -0.006(11) 0.013(12) -0.002(15)
C16 0.09(2) 0.053(17) 0.040(13) -0.007(12) 0.011(14) -0.003(16)
C17 0.09(2) 0.063(17) 0.040(14) -0.010(13) 0.010(14) -0.001(17)
C18 0.13(3) 0.10(3) 0.09(2) -0.01(2) 0.01(2) -0.02(2)

loop_
_atom_type_symbol
_atom_type_description
_atom_type_scat_dispersion_real
_atom_type_scat_dispersion_imag
_atom_type_scat_source
C C 0.0033 0.0016 'International Tables Vol C Tables 4.2.6.8 and 6.1.1.4'
H H 0.0000 0.0000 'International Tables Vol C Tables 4.2.6.8 and 6.1.1.4'
N N 0.0061 0.0033 'International Tables Vol C Tables 4.2.6.8 and 6.1.1.4'
Cl Cl 0.1484 0.1585 'International Tables Vol C Tables 4.2.6.8 and 6.1.1.4'
Ag Ag -0.8971 1.1015 'International Tables Vol C Tables 4.2.6.8 and 6.1.1.4'

loop_
_geom_angle_atom_site_label_1
_geom_angle_atom_site_label_2
_geom_angle_atom_site_label_3
_geom_angle
_geom_angle_site_symmetry_1
C5 Ag1 C12 174.3(10) .
Cl2 Ag2 Cl1 179.0(4) .
C1 N1 N2 117.7(19) .
C4 N2 N1 119.0(18) .
C1 N3 C5 125.4(18) .
C1 N3 C7 126(2) .
C5 N3 C7 109(2) .
C5 N4 C8 124.0(18) .
C5 N4 C6 109(2) .
C8 N4 C6 127(2) .
C4 N5 C12 128.7(17) 3_566
C4 N5 C14 121.6(18) 3_566
C12 N5 C14 109.6(18) .
C15 N6 C12 124.2(17) .
C15 N6 C13 127(2) .
C12 N6 C13 108(2) .
N3 C1 N1 108(2) .
N3 C1 C2 127(2) .
N1 C1 C2 124(3) .
C1 C2 C3 117(2) .
C4 C3 C2 118(2) .
N5 C4 N2 114(2) 3_566
N5 C4 C3 124(2) 3_566
N2 C4 C3 122(2) .
N4 C5 N3 107.8(16) .
N4 C5 Ag1 123.2(16) .
N3 C5 Ag1 129.0(17) .
N4 C6 C7 107(2) .
N3 C7 C6 107(2) .
N4 C8 C9 115.3(19) .
C8 C9 C10 115(2) .
C11 C10 C9 114(2) .
N5 C12 N6 107.6(16) .
N5 C12 Ag1 128.5(16) .
N6 C12 Ag1 123.8(16) .
C14 C13 N6 106(2) .
C13 C14 N5 107.5(18) .
N6 C15 C16 117.1(19) .
C15 C16 C17 113(2) .
C16 C17 C18 108(2) .

loop_
_geom_bond_atom_site_label_1
_geom_bond_atom_site_label_2
_geom_bond_distance
_geom_bond_site_symmetry_2
Ag1 C5 2.06(2) .
Ag1 C12 2.06(2) .
Ag2 Cl2 2.243(9) .
Ag2 Cl1 2.324(10) .
N1 C1 1.37(3) .
N1 N2 1.39(2) .
N2 C4 1.38(3) .
N3 C1 1.28(3) .
N3 C5 1.43(3) .
N3 C7 1.44(3) .
N4 C5 1.41(3) .
N4 C8 1.42(3) .
N4 C6 1.44(3) .
N5 C4 1.29(3) 3_566
N5 C12 1.40(3) .
N5 C14 1.44(2) .
N6 C15 1.37(3) .
N6 C12 1.43(3) .
N6 C13 1.46(3) .
C1 C2 1.38(3) .
C2 C3 1.40(3) .
C3 C4 1.39(3) .
C4 N5 1.29(3) 3_566
C6 C7 1.45(4) .
C8 C9 1.50(3) .
C9 C10 1.52(3) .
C10 C11 1.51(4) .
C13 C14 1.44(4) .
C15 C16 1.49(3) .
C16 C17 1.50(3) .
C17 C18 1.53(4) .
